data_4346710
loop_
_publ_author_name
'An, Haiyan'
'Wang, Lin'
'Hu, Ying'
'Xu, Tieqi'
'Hou, Yujiao'

_publ_section_title
;
 Spontaneous Resolution of Evans-Showell-Type Polyoxometalates in
 Constructing Chiral Inorganic-Organic Hybrid Architectures.
;
_journal_issue 1
_journal_name_full 'Inorganic chemistry'
_journal_page_first 144
_journal_page_last 153
_journal_paper_doi 10.1021/acs.inorgchem.5b01994
_journal_volume 55
_journal_year 2016
_chemical_formula_sum 'C32 H58 Co2 Mo10 N4 Ni O57'
_chemical_formula_weight 2546.79
_space_group_crystal_system triclinic
_space_group_IT_number 1
_space_group_name_Hall 'P 1'
_space_group_name_H-M_alt 'P 1'
_atom_sites_solution_hydrogens geom
_audit_creation_method SHELXL-2014
_cell_angle_alpha 103.364(5)
_cell_angle_beta 94.848(6)
_cell_angle_gamma 104.852(5)
_cell_formula_units_Z 1
_cell_length_a 9.9724(9)
_cell_length_b 13.5235(14)
_cell_length_c 13.5824(15)
_cell_measurement_reflns_used 10289
_cell_measurement_temperature 296(2)
_cell_measurement_theta_max 24.999
_cell_measurement_theta_min 1.559
_cell_volume 1702.4(3)
_computing_structure_refinement 'SHELXL-2014 (Sheldrick, 2014)'
_diffrn_ambient_temperature 296(2)
_diffrn_measured_fraction_theta_full 0.966
_diffrn_measured_fraction_theta_max 0.995
_diffrn_measurement_device_type 'Bruker Smart Apex CCD'
_diffrn_radiation_type MoK\a
_diffrn_radiation_wavelength 0.71073
_diffrn_reflns_av_R_equivalents 0.0169
_diffrn_reflns_av_unetI/netI 0.0308
_diffrn_reflns_Laue_measured_fraction_full 0.966
_diffrn_reflns_Laue_measured_fraction_max 0.995
_diffrn_reflns_limit_h_max 11
_diffrn_reflns_limit_h_min -11
_diffrn_reflns_limit_k_max 15
_diffrn_reflns_limit_k_min -16
_diffrn_reflns_limit_l_max 16
_diffrn_reflns_limit_l_min -12
_diffrn_reflns_number 10289
_diffrn_reflns_point_group_measured_fraction_full 0.557
_diffrn_reflns_point_group_measured_fraction_max 0.573
_diffrn_reflns_theta_full 25.242
_diffrn_reflns_theta_max 24.999
_diffrn_reflns_theta_min 1.559
_exptl_absorpt_coefficient_mu 2.639
_exptl_absorpt_correction_T_max 0.656
_exptl_absorpt_correction_T_min 0.522
_exptl_absorpt_correction_type empirical
_exptl_crystal_colour 'dark green'
_exptl_crystal_density_diffrn 2.484
_exptl_crystal_description block
_exptl_crystal_F_000 1236
_exptl_crystal_size_max 0.25
_exptl_crystal_size_mid 0.22
_exptl_crystal_size_min 0.16
_refine_diff_density_max 1.296
_refine_diff_density_min -0.649
_refine_diff_density_rms 0.100
_refine_ls_abs_structure_details
;
 Classical Flack method preferred over Parsons because s.u. lower.
;
_refine_ls_abs_structure_Flack 0.004(17)
_refine_ls_extinction_method none
_refine_ls_goodness_of_fit_ref 1.031
_refine_ls_hydrogen_treatment constr
_refine_ls_matrix_type full
_refine_ls_number_parameters 955
_refine_ls_number_reflns 6857
_refine_ls_number_restraints 18
_refine_ls_restrained_S_all 1.035
_refine_ls_R_factor_all 0.0247
_refine_ls_R_factor_gt 0.0238
_refine_ls_shift/su_max 0.001
_refine_ls_shift/su_mean 0.000
_refine_ls_structure_factor_coef Fsqd
_refine_ls_weighting_details 'w=1/[\s^2^(Fo^2^)+(0.0388P)^2^+0.9952P] where P=(Fo^2^+2Fc^2^)/3'
_refine_ls_weighting_scheme calc
_refine_ls_wR_factor_gt 0.0616
_refine_ls_wR_factor_ref 0.0623
_reflns_Friedel_coverage 0.152
_reflns_Friedel_fraction_full 0.147
_reflns_Friedel_fraction_max 0.152
_reflns_number_gt 6665
_reflns_number_total 6857
_reflns_threshold_expression 'I > 2\s(I)'
_cod_data_source_file ic5b01994_si_002.cif
_cod_data_source_block 3
_cod_database_code 4346710
_shelx_space_group_comment
;
The symmetry employed for this shelxl refinement is uniquely defined
by the following loop, which should always be used as a source of
symmetry information in preference to the above space-group names.
They are only intended as comments.
;
_shelxl_version_number 2014-3

loop_
_space_group_symop_operation_xyz
'x, y, z'

loop_
_atom_site_label
_atom_site_type_symbol
_atom_site_fract_x
_atom_site_fract_y
_atom_site_fract_z
_atom_site_U_iso_or_equiv
_atom_site_adp_type
_atom_site_occupancy
_atom_site_site_symmetry_order
_atom_site_calc_flag
_atom_site_refinement_flags_posn
_atom_site_refinement_flags_adp
Mo1 Mo -0.73127(6) 0.53629(4) 0.70869(5) 0.01792(14) Uani 1 1 d . .
Mo2 Mo -0.16143(6) 0.56964(4) 0.71160(5) 0.01883(14) Uani 1 1 d . .
Mo3 Mo -0.34000(6) 0.70930(5) 0.50634(5) 0.02340(15) Uani 1 1 d . .
Mo4 Mo -0.64536(6) 0.29088(5) 0.50135(5) 0.02343(15) Uani 1 1 d . .
Mo5 Mo -0.10351(6) 0.64463(5) 0.95909(5) 0.02091(14) Uani 1 1 d . .
Mo6 Mo -0.69424(6) 0.58273(5) 0.95565(5) 0.02131(15) Uani 1 1 d . .
Mo7 Mo -0.38033(6) 0.64186(5) 1.08731(5) 0.02148(15) Uani 1 1 d . .
Mo8 Mo -0.30612(6) 0.77006(4) 0.75539(5) 0.01916(14) Uani 1 1 d . .
Mo9 Mo -0.57174(6) 0.35404(4) 0.75021(5) 0.02028(14) Uani 1 1 d . .
Mo10 Mo -0.50980(6) 0.46508(5) 0.37183(5) 0.02384(15) Uani 1 1 d . .
Co1 Co -0.42162(10) 0.58311(7) 0.83688(7) 0.01556(19) Uani 1 1 d . .
Co2 Co -0.46373(9) 0.52936(7) 0.62462(7) 0.01640(19) Uani 1 1 d . .
Ni1 Ni 0.96059(10) 0.43073(8) 0.26663(8) 0.0288(2) Uani 1 1 d . .
O1 O 0.0272(5) 0.7518(4) 0.9544(4) 0.0301(13) Uani 1 1 d . .
O2 O -0.1682(6) 0.7782(5) 0.5182(5) 0.0359(14) Uani 1 1 d . .
O3 O -0.1412(5) 0.8505(4) 0.7647(5) 0.0311(13) Uani 1 1 d . .
O4 O -0.7220(6) 0.6835(5) 1.0453(5) 0.0353(14) Uani 1 1 d . .
O5 O -0.7663(6) 0.5996(4) 0.6186(5) 0.0315(13) Uani 1 1 d . .
O6 O -0.8796(6) 0.4370(4) 0.7008(4) 0.0290(13) Uani 1 1 d . .
O7 O -0.1651(6) 0.4583(4) 0.6188(4) 0.0298(13) Uani 1 1 d . .
O8 O -0.8329(5) 0.4739(5) 0.9441(5) 0.0329(14) Uani 1 1 d . .
O9 O -0.7332(6) 0.2786(4) 0.7597(5) 0.0323(13) Uani 1 1 d . .
O10 O -0.7354(6) 0.6286(4) 0.8349(4) 0.0233(12) Uani 1 1 d . .
O11 O -0.6016(7) 0.1923(4) 0.4183(5) 0.0388(16) Uani 1 1 d . .
O12 O -0.0131(6) 0.6653(4) 0.7086(5) 0.0307(13) Uani 1 1 d . .
O13 O -0.4499(6) 0.3713(5) 0.2938(5) 0.0348(15) Uani 1 1 d . .
O14 O -0.5313(6) 0.5837(4) 0.5153(4) 0.0204(11) Uani 1 1 d . .
O15 O -0.4392(5) 0.4186(4) 0.5146(4) 0.0226(12) Uani 1 1 d . .
O16 O -0.6014(5) 0.4883(4) 0.8284(4) 0.0194(11) Uani 1 1 d . .
O17 O -0.5452(5) 0.2755(4) 0.6224(4) 0.0259(12) Uani 1 1 d . .
O18 O -0.2439(5) 0.6753(4) 0.8319(4) 0.0183(11) Uani 1 1 d . .
O19 O -0.3879(6) 0.7851(4) 0.6311(4) 0.0268(12) Uani 1 1 d . .
O20 O -0.1053(5) 0.5402(4) 0.8363(4) 0.0222(12) Uani 1 1 d . .
O21 O -0.3261(5) 0.5437(4) 0.9462(4) 0.0192(11) Uani 1 1 d . .
O23 O -0.2059(5) 0.7279(4) 1.0496(4) 0.0231(12) Uani 1 1 d . .
O24 O -0.5605(6) 0.5430(4) 1.0416(4) 0.0248(12) Uani 1 1 d . .
O25 O -0.6003(6) 0.5128(5) 0.2926(5) 0.0366(14) Uani 1 1 d . .
O26 O -0.2868(5) 0.6301(4) 0.6340(4) 0.0194(11) Uani 1 1 d . .
O27 O -0.6381(5) 0.4344(4) 0.6298(4) 0.0175(11) Uani 1 1 d . .
O28 O -0.4730(5) 0.6783(4) 0.9475(4) 0.0214(12) Uani 1 1 d . .
O29 O -0.4999(5) 0.6289(4) 0.7322(4) 0.0172(11) Uani 1 1 d . .
O30 O -0.3363(6) 0.5766(4) 0.4160(4) 0.0267(12) Uani 1 1 d . .
O31 O -0.6729(5) 0.3764(4) 0.4111(4) 0.0257(12) Uani 1 1 d . .
O32 O -0.3844(5) 0.4847(4) 0.7295(4) 0.0192(11) Uani 1 1 d . .
O33 O -0.4148(6) 0.7476(4) 1.1673(5) 0.0319(14) Uani 1 1 d . .
O34 O -0.0372(6) 0.5909(5) 1.0471(5) 0.0350(14) Uani 1 1 d . .
O35 O -0.3069(6) 0.5796(5) 1.1636(5) 0.0324(14) Uani 1 1 d . .
O36 O -0.4584(6) 0.3300(4) 0.8371(4) 0.0281(13) Uani 1 1 d . .
O37 O -0.4268(6) 0.7578(5) 0.4243(5) 0.0360(14) Uani 1 1 d . .
O38 O -0.3801(6) 0.8360(4) 0.8494(4) 0.0261(12) Uani 1 1 d . .
O39 O -0.8167(6) 0.2372(4) 0.5128(5) 0.0356(14) Uani 1 1 d . .
O40 O -0.1225(8) 1.0877(5) 1.1483(6) 0.060(2) Uani 1 1 d . .
O41 O -0.2149(7) 0.9166(5) 1.0841(6) 0.0511(18) Uani 1 1 d . .
O42 O 0.2090(7) 0.9769(6) 0.6108(6) 0.058(2) Uani 1 1 d . .
O43 O 0.3198(6) 0.8601(5) 0.5457(6) 0.0519(18) Uani 1 1 d . .
O44 O 0.5083(13) -0.0185(7) 0.3520(7) 0.079(3) Uani 1 1 d . .
O45 O 0.6377(8) 0.1437(9) 0.4145(8) 0.085(3) Uani 1 1 d . .
O46 O 0.8174(6) 0.2690(5) -0.0253(6) 0.0527(19) Uani 1 1 d . .
O47 O 0.9091(6) 0.1369(5) -0.0757(5) 0.0456(16) Uani 1 1 d . .
C1 C -0.1090(9) 1.0001(6) 1.1128(7) 0.0344(19) Uani 1 1 d . .
C2 C 0.0300(10) 0.9790(8) 1.1045(8) 0.048(2) Uani 1 1 d . .
H2A H 0.0305 0.9103 1.0729 0.058 Uiso 1 1 calc R U
C3 C 0.1521(10) 1.0512(8) 1.1389(8) 0.051(3) Uani 1 1 d . .
H3A H 0.1497 1.1198 1.1688 0.061 Uiso 1 1 calc R U
C4 C 0.2879(10) 1.0349(8) 1.1352(7) 0.041(2) Uani 1 1 d . .
C5 C 0.4061(12) 1.1234(8) 1.1649(8) 0.051(3) Uani 1 1 d . .
H5A H 0.3946 1.1906 1.1880 0.061 Uiso 1 1 calc R U
C6 C 0.5389(12) 1.1125(12) 1.1606(9) 0.069(4) Uani 1 1 d . .
H6A H 0.6167 1.1719 1.1808 0.083 Uiso 1 1 calc R U
C7 C 0.4451(11) 0.9292(9) 1.0996(8) 0.048(2) Uani 1 1 d . .
H7A H 0.4615 0.8634 1.0787 0.058 Uiso 1 1 calc R U
C9 C 0.3146(9) 0.9549(7) 0.5934(7) 0.038(2) Uani 1 1 d . .
C8 C 0.3107(10) 0.9354(7) 1.1017(8) 0.044(2) Uani 1 1 d . .
H8A H 0.2354 0.8743 1.0812 0.053 Uiso 1 1 calc R U
C10 C 0.4557(9) 1.0359(7) 0.6228(7) 0.038(2) Uani 1 1 d . .
H10A H 0.4597 1.1070 0.6468 0.045 Uiso 1 1 calc R U
C11 C 0.5725(8) 1.0106(6) 0.6162(7) 0.0323(19) Uani 1 1 d . .
H11A H 0.5663 0.9396 0.5884 0.039 Uiso 1 1 calc R U
C12 C 0.7159(8) 1.0866(6) 0.6496(7) 0.0309(18) Uani 1 1 d . .
C13 C 0.7374(8) 1.1951(6) 0.6933(7) 0.034(2) Uani 1 1 d . .
H13A H 0.6611 1.2221 0.7024 0.041 Uiso 1 1 calc R U
C14 C 0.8714(9) 1.2610(7) 0.7228(7) 0.038(2) Uani 1 1 d . .
H14A H 0.8871 1.3331 0.7523 0.045 Uiso 1 1 calc R U
C15 C 0.9660(9) 1.1185(8) 0.6672(7) 0.041(2) Uani 1 1 d . .
H15A H 1.0448 1.0948 0.6577 0.049 Uiso 1 1 calc R U
C16 C 0.8322(8) 1.0482(7) 0.6384(7) 0.035(2) Uani 1 1 d . .
H16A H 0.8203 0.9761 0.6119 0.042 Uiso 1 1 calc R U
C17 C 0.6247(16) 0.0441(17) 0.3793(11) 0.081(5) Uani 1 1 d D .
C18 C 0.7762(15) 0.0436(13) 0.3848(13) 0.116(6) Uani 1 1 d D U
H18A H 0.8503 0.1052 0.4090 0.140 Uiso 1 1 calc R U
C19 C 0.7951(14) -0.0479(13) 0.3538(10) 0.088(4) Uani 1 1 d D U
H19A H 0.7152 -0.1055 0.3326 0.106 Uiso 1 1 calc R U
C20 C 0.9301(9) -0.0704(8) 0.3486(7) 0.042(2) Uani 1 1 d D .
C21 C 1.0691(11) -0.0057(7) 0.3735(8) 0.048(3) Uani 1 1 d . .
H21A H 1.0861 0.0667 0.4015 0.058 Uiso 1 1 calc R U
C22 C 1.1767(9) -0.0447(8) 0.3584(8) 0.046(2) Uani 1 1 d . .
H22A H 1.2675 0.0005 0.3773 0.055 Uiso 1 1 calc R U
C23 C 1.0262(12) -0.2134(7) 0.2900(8) 0.050(3) Uani 1 1 d . .
H23A H 1.0137 -0.2850 0.2604 0.060 Uiso 1 1 calc R U
C24 C 0.9134(10) -0.1780(8) 0.3053(7) 0.042(2) Uani 1 1 d . .
H24A H 0.8238 -0.2253 0.2871 0.051 Uiso 1 1 calc R U
C25 C 0.8005(8) 0.1752(6) -0.0607(6) 0.0327(18) Uani 1 1 d . .
C26 C 0.6661(9) 0.0935(7) -0.0937(7) 0.039(2) Uani 1 1 d . .
H26A H 0.6642 0.0226 -0.1156 0.047 Uiso 1 1 calc R U
C27 C 0.5458(8) 0.1199(6) -0.0926(6) 0.0304(18) Uani 1 1 d . .
H27A H 0.5518 0.1915 -0.0706 0.036 Uiso 1 1 calc R U
C28 C 0.4047(8) 0.0446(7) -0.1236(7) 0.0334(19) Uani 1 1 d . .
C29 C 0.3806(9) -0.0649(7) -0.1546(8) 0.042(2) Uani 1 1 d . .
H29A H 0.4562 -0.0934 -0.1571 0.050 Uiso 1 1 calc R U
C30 C 0.2477(9) -0.1304(7) -0.1810(8) 0.044(2) Uani 1 1 d . .
H30A H 0.2325 -0.2034 -0.2009 0.053 Uiso 1 1 calc R U
C31 C 0.1559(9) 0.0125(9) -0.1525(8) 0.045(2) Uani 1 1 d . .
H31A H 0.0774 0.0375 -0.1550 0.054 Uiso 1 1 calc R U
C32 C 0.2869(9) 0.0838(7) -0.1219(7) 0.039(2) Uani 1 1 d . .
H32A H 0.2975 0.1562 -0.1006 0.046 Uiso 1 1 calc R U
N1 N 0.5553(9) 1.0188(10) 1.1280(7) 0.062(3) Uani 1 1 d . .
H1A H 0.6387 1.0131 1.1242 0.074 Uiso 1 1 calc R U
N2 N 0.9794(7) 1.2206(6) 0.7085(6) 0.0380(17) Uani 1 1 d . .
H2B H 1.0629 1.2631 0.7273 0.046 Uiso 1 1 calc R U
N3 N 1.1573(8) -0.1464(7) 0.3170(6) 0.0440(19) Uani 1 1 d . .
H3B H 1.2285 -0.1703 0.3071 0.053 Uiso 1 1 calc R U
N4 N 0.1391(7) -0.0901(6) -0.1785(6) 0.0402(18) Uani 1 1 d . .
H4A H 0.0554 -0.1326 -0.1943 0.048 Uiso 1 1 calc R U
O1W O 1.1043(6) 0.5217(5) 0.1957(5) 0.0413(15) Uani 1 1 d . .
O2W O 1.1109(6) 0.4624(5) 0.3901(5) 0.0421(15) Uani 1 1 d . .
O3W O 0.8143(6) 0.3257(5) 0.3219(5) 0.0429(15) Uani 1 1 d . .
O4W O 1.0241(6) 0.3026(5) 0.1941(5) 0.0421(15) Uani 1 1 d . .
O5W O 0.8015(6) 0.4081(5) 0.1510(5) 0.0394(15) Uani 1 1 d . .
O6W O 0.9073(6) 0.5620(4) 0.3440(5) 0.0386(15) Uani 1 1 d . .
OW1 O 0.0760(6) 0.7091(5) 0.5192(5) 0.0404(15) Uani 1 1 d . .
OW2 O 1.3288(7) -0.2734(6) 0.2741(5) 0.0482(17) Uani 1 1 d . .
OW3 O 1.1418(6) 0.2942(5) 0.0124(5) 0.0483(16) Uani 1 1 d . .
OW4 O -0.5727(7) 0.3412(5) 1.0706(6) 0.0533(18) Uani 1 1 d . .
OW5 O 0.9508(8) 0.3172(7) 0.4994(6) 0.074(3) Uani 1 1 d . .

loop_
_atom_site_aniso_label
_atom_site_aniso_U_11
_atom_site_aniso_U_22
_atom_site_aniso_U_33
_atom_site_aniso_U_23
_atom_site_aniso_U_13
_atom_site_aniso_U_12
Mo1 0.0134(3) 0.0159(3) 0.0238(3) 0.0032(2) 0.0008(2) 0.0053(2)
Mo2 0.0141(3) 0.0194(3) 0.0238(3) 0.0045(3) 0.0028(2) 0.0072(2)
Mo3 0.0222(3) 0.0211(3) 0.0276(4) 0.0084(3) 0.0045(3) 0.0053(3)
Mo4 0.0234(3) 0.0150(3) 0.0275(4) -0.0007(3) -0.0006(3) 0.0048(3)
Mo5 0.0145(3) 0.0223(3) 0.0245(4) 0.0039(3) 0.0003(2) 0.0055(2)
Mo6 0.0158(3) 0.0237(3) 0.0252(4) 0.0064(3) 0.0044(3) 0.0065(3)
Mo7 0.0199(3) 0.0232(3) 0.0211(4) 0.0034(3) 0.0019(3) 0.0082(3)
Mo8 0.0162(3) 0.0133(3) 0.0271(4) 0.0042(2) 0.0017(2) 0.0041(2)
Mo9 0.0182(3) 0.0134(3) 0.0288(4) 0.0051(2) 0.0019(3) 0.0046(2)
Mo10 0.0206(3) 0.0262(3) 0.0223(3) 0.0015(3) 0.0017(3) 0.0074(3)
Co1 0.0131(4) 0.0134(4) 0.0193(5) 0.0024(4) 0.0010(3) 0.0045(3)
Co2 0.0140(4) 0.0131(4) 0.0209(5) 0.0023(4) 0.0009(4) 0.0042(3)
Ni1 0.0233(5) 0.0267(5) 0.0367(6) 0.0070(4) 0.0032(4) 0.0092(4)
O1 0.022(3) 0.024(3) 0.038(3) 0.001(2) 0.008(2) 0.001(2)
O2 0.026(3) 0.035(3) 0.042(4) 0.011(3) 0.006(3) -0.001(3)
O3 0.019(3) 0.026(3) 0.045(4) 0.011(3) 0.000(2) 0.002(2)
O4 0.031(3) 0.047(4) 0.031(3) 0.007(3) 0.011(3) 0.019(3)
O5 0.029(3) 0.031(3) 0.039(4) 0.012(3) 0.001(3) 0.016(3)
O6 0.019(3) 0.023(3) 0.040(3) 0.007(2) 0.003(2) -0.001(2)
O7 0.028(3) 0.034(3) 0.029(3) 0.002(2) 0.006(2) 0.015(2)
O8 0.018(3) 0.034(3) 0.046(4) 0.014(3) 0.004(2) 0.003(2)
O9 0.023(3) 0.026(3) 0.048(4) 0.012(3) 0.005(3) 0.005(2)
O10 0.024(3) 0.019(2) 0.029(3) 0.004(2) 0.004(2) 0.012(2)
O11 0.048(4) 0.024(3) 0.040(4) -0.004(3) -0.001(3) 0.017(3)
O12 0.020(3) 0.030(3) 0.040(4) 0.011(3) 0.003(2) 0.002(2)
O13 0.029(3) 0.036(3) 0.033(3) -0.003(3) 0.003(3) 0.010(3)
O14 0.022(3) 0.022(3) 0.019(3) 0.006(2) 0.002(2) 0.009(2)
O15 0.017(3) 0.023(3) 0.025(3) -0.002(2) 0.002(2) 0.009(2)
O16 0.020(3) 0.015(2) 0.024(3) 0.005(2) 0.003(2) 0.006(2)
O17 0.023(3) 0.017(3) 0.035(3) 0.002(2) 0.000(2) 0.006(2)
O18 0.011(2) 0.018(2) 0.025(3) 0.005(2) -0.003(2) 0.005(2)
O19 0.030(3) 0.022(3) 0.031(3) 0.009(2) 0.002(2) 0.010(2)
O20 0.025(3) 0.020(3) 0.027(3) 0.006(2) 0.004(2) 0.014(2)
O21 0.013(2) 0.022(3) 0.024(3) 0.007(2) 0.004(2) 0.007(2)
O23 0.015(3) 0.023(3) 0.028(3) 0.005(2) 0.000(2) 0.003(2)
O24 0.023(3) 0.025(3) 0.024(3) 0.004(2) -0.001(2) 0.006(2)
O25 0.030(3) 0.042(3) 0.037(4) 0.012(3) 0.001(3) 0.009(3)
O26 0.016(3) 0.015(2) 0.026(3) 0.003(2) 0.004(2) 0.004(2)
O27 0.014(2) 0.012(2) 0.023(3) 0.002(2) 0.001(2) 0.000(2)
O28 0.019(3) 0.024(3) 0.022(3) 0.005(2) 0.002(2) 0.008(2)
O29 0.018(3) 0.014(3) 0.020(3) 0.005(2) 0.002(2) 0.006(2)
O30 0.025(3) 0.027(3) 0.026(3) 0.004(2) 0.004(2) 0.007(2)
O31 0.018(3) 0.032(3) 0.026(3) 0.004(2) 0.000(2) 0.009(2)
O32 0.020(3) 0.016(3) 0.022(3) 0.003(2) 0.000(2) 0.009(2)
O33 0.029(3) 0.033(3) 0.032(3) 0.001(3) 0.004(2) 0.013(3)
O34 0.029(3) 0.045(4) 0.033(3) 0.009(3) 0.001(3) 0.016(3)
O35 0.033(3) 0.035(3) 0.030(3) 0.007(3) 0.001(3) 0.014(3)
O36 0.028(3) 0.024(3) 0.036(3) 0.013(2) 0.002(2) 0.011(2)
O37 0.041(3) 0.034(3) 0.038(4) 0.016(3) 0.008(3) 0.013(3)
O38 0.027(3) 0.019(3) 0.031(3) 0.002(2) 0.004(2) 0.008(2)
O39 0.025(3) 0.029(3) 0.046(4) 0.001(3) 0.002(3) 0.005(3)
O40 0.060(4) 0.033(4) 0.084(6) 0.010(4) 0.022(4) 0.009(3)
O41 0.035(4) 0.044(4) 0.073(5) 0.009(3) 0.018(3) 0.013(3)
O42 0.031(4) 0.059(4) 0.079(5) 0.004(4) 0.009(3) 0.014(3)
O43 0.033(3) 0.034(3) 0.079(5) 0.005(3) 0.002(3) 0.003(3)
O44 0.124(9) 0.063(6) 0.071(6) 0.024(5) 0.035(6) 0.053(6)
O45 0.041(4) 0.107(8) 0.106(8) 0.027(6) 0.019(5) 0.017(5)
O46 0.036(3) 0.037(4) 0.072(5) -0.009(3) 0.003(3) 0.011(3)
O47 0.027(3) 0.036(3) 0.064(4) 0.002(3) 0.007(3) 0.001(3)
C1 0.036(5) 0.031(4) 0.039(5) 0.013(4) 0.013(4) 0.007(4)
C2 0.046(6) 0.051(6) 0.046(6) 0.002(5) 0.013(5) 0.020(5)
C3 0.046(6) 0.040(5) 0.062(7) 0.009(5) 0.010(5) 0.010(5)
C4 0.044(5) 0.054(6) 0.036(5) 0.021(4) 0.012(4) 0.021(5)
C5 0.062(7) 0.034(5) 0.047(6) 0.002(4) 0.003(5) 0.006(5)
C6 0.039(6) 0.088(10) 0.062(8) 0.025(7) -0.002(5) -0.017(6)
C7 0.051(6) 0.050(6) 0.047(6) 0.009(5) 0.014(5) 0.019(5)
C9 0.033(5) 0.033(5) 0.045(5) 0.011(4) -0.001(4) 0.007(4)
C8 0.035(5) 0.037(5) 0.056(6) 0.009(4) 0.008(4) 0.005(4)
C10 0.032(5) 0.024(4) 0.053(6) 0.010(4) -0.003(4) 0.005(4)
C11 0.029(4) 0.018(4) 0.048(5) 0.010(4) 0.003(4) 0.004(3)
C12 0.024(4) 0.025(4) 0.043(5) 0.009(4) 0.004(3) 0.007(3)
C13 0.028(4) 0.026(4) 0.050(6) 0.014(4) 0.004(4) 0.007(3)
C14 0.034(5) 0.028(4) 0.044(5) 0.007(4) 0.002(4) -0.001(4)
C15 0.030(4) 0.053(6) 0.045(5) 0.020(5) 0.012(4) 0.013(4)
C16 0.023(4) 0.034(5) 0.048(5) 0.012(4) 0.008(4) 0.007(4)
C17 0.074(9) 0.165(17) 0.059(8) 0.069(10) 0.036(7) 0.085(11)
C18 0.135(10) 0.121(10) 0.090(9) 0.036(8) 0.017(8) 0.022(8)
C19 0.126(9) 0.102(8) 0.057(7) 0.038(6) 0.030(6) 0.048(7)
C20 0.029(4) 0.069(7) 0.031(5) 0.018(4) 0.006(4) 0.018(4)
C21 0.060(6) 0.027(5) 0.053(6) -0.001(4) 0.011(5) 0.014(4)
C22 0.025(4) 0.053(6) 0.047(6) 0.010(5) -0.003(4) -0.004(4)
C23 0.071(7) 0.026(5) 0.046(6) 0.005(4) 0.002(5) 0.008(5)
C24 0.033(5) 0.048(6) 0.033(5) 0.004(4) 0.002(4) -0.002(4)
C25 0.030(4) 0.030(4) 0.034(5) 0.004(4) 0.003(4) 0.007(4)
C26 0.037(5) 0.031(4) 0.041(5) 0.000(4) 0.007(4) 0.004(4)
C27 0.034(4) 0.020(4) 0.036(5) 0.005(3) 0.004(4) 0.008(3)
C28 0.025(4) 0.037(5) 0.044(5) 0.020(4) 0.005(4) 0.009(4)
C29 0.021(4) 0.037(5) 0.069(7) 0.009(5) 0.005(4) 0.014(4)
C30 0.030(5) 0.029(4) 0.069(7) 0.015(4) 0.003(4) 0.002(4)
C31 0.022(4) 0.069(7) 0.052(6) 0.024(5) 0.008(4) 0.017(4)
C32 0.035(5) 0.042(5) 0.049(6) 0.013(4) 0.007(4) 0.026(4)
N1 0.034(5) 0.109(9) 0.048(5) 0.037(6) 0.007(4) 0.017(5)
N2 0.024(4) 0.037(4) 0.049(5) 0.016(3) 0.005(3) -0.003(3)
N3 0.040(4) 0.059(5) 0.046(5) 0.022(4) 0.012(4) 0.028(4)
N4 0.022(4) 0.048(5) 0.048(5) 0.015(4) 0.002(3) 0.004(3)
O1W 0.026(3) 0.046(4) 0.052(4) 0.020(3) 0.005(3) 0.004(3)
O2W 0.029(3) 0.053(4) 0.040(4) 0.002(3) -0.004(3) 0.017(3)
O3W 0.030(3) 0.041(3) 0.056(4) 0.018(3) 0.009(3) 0.004(3)
O4W 0.042(3) 0.029(3) 0.059(4) 0.008(3) 0.014(3) 0.017(3)
O5W 0.040(3) 0.036(3) 0.042(4) 0.008(3) -0.005(3) 0.016(3)
O6W 0.031(3) 0.035(3) 0.047(4) -0.002(3) -0.001(3) 0.017(3)
OW1 0.034(3) 0.037(3) 0.041(4) 0.014(3) -0.006(3) -0.004(3)
OW2 0.043(4) 0.057(4) 0.051(4) 0.016(3) 0.008(3) 0.024(3)
OW3 0.037(3) 0.036(3) 0.066(5) 0.015(3) 0.009(3) 0.000(3)
OW4 0.056(4) 0.036(4) 0.059(5) 0.010(3) -0.004(4) 0.003(3)
OW5 0.071(5) 0.115(7) 0.040(4) -0.006(4) -0.005(4) 0.062(5)

loop_
_atom_type_symbol
_atom_type_description
_atom_type_scat_dispersion_real
_atom_type_scat_dispersion_imag
_atom_type_scat_source
C C 0.0033 0.0016 'International Tables Vol C Tables 4.2.6.8 and 6.1.1.4'
H H 0.0000 0.0000 'International Tables Vol C Tables 4.2.6.8 and 6.1.1.4'
N N 0.0061 0.0033 'International Tables Vol C Tables 4.2.6.8 and 6.1.1.4'
O O 0.0106 0.0060 'International Tables Vol C Tables 4.2.6.8 and 6.1.1.4'
Co Co 0.3494 0.9721 'International Tables Vol C Tables 4.2.6.8 and 6.1.1.4'
Ni Ni 0.3393 1.1124 'International Tables Vol C Tables 4.2.6.8 and 6.1.1.4'
Mo Mo -1.6832 0.6857 'International Tables Vol C Tables 4.2.6.8 and 6.1.1.4'

loop_
_geom_angle_atom_site_label_1
_geom_angle_atom_site_label_2
_geom_angle_atom_site_label_3
_geom_angle
O6 Mo1 O5 106.2(3)
O6 Mo1 O10 100.1(3)
O5 Mo1 O10 105.0(3)
O6 Mo1 O27 91.7(2)
O5 Mo1 O27 100.6(2)
O10 Mo1 O27 147.3(2)
O6 Mo1 O29 161.1(2)
O5 Mo1 O29 89.7(2)
O10 Mo1 O29 85.1(2)
O27 Mo1 O29 75.00(19)
O6 Mo1 O16 94.6(2)
O5 Mo1 O16 158.6(2)
O10 Mo1 O16 75.2(2)
O27 Mo1 O16 73.5(2)
O29 Mo1 O16 68.92(18)
O6 Mo1 Co2 130.11(19)
O5 Mo1 Co2 87.4(2)
O10 Mo1 Co2 122.77(17)
O27 Mo1 Co2 38.39(14)
O29 Mo1 Co2 38.52(12)
O16 Mo1 Co2 75.28(13)
O12 Mo2 O7 106.8(3)
O12 Mo2 O20 99.1(3)
O7 Mo2 O20 104.3(2)
O12 Mo2 O26 93.2(2)
O7 Mo2 O26 100.0(2)
O20 Mo2 O26 148.2(2)
O12 Mo2 O18 95.7(2)
O7 Mo2 O18 157.1(2)
O20 Mo2 O18 75.5(2)
O26 Mo2 O18 74.2(2)
O12 Mo2 O32 162.9(2)
O7 Mo2 O32 87.8(2)
O20 Mo2 O32 85.5(2)
O26 Mo2 O32 75.1(2)
O18 Mo2 O32 69.30(18)
O12 Mo2 Co2 131.82(19)
O7 Mo2 Co2 86.05(19)
O20 Mo2 Co2 123.00(16)
O26 Mo2 Co2 38.60(15)
O18 Mo2 Co2 75.64(12)
O32 Mo2 Co2 38.27(13)
O37 Mo3 O2 104.9(3)
O37 Mo3 O19 97.2(3)
O2 Mo3 O19 99.9(3)
O37 Mo3 O30 100.6(3)
O2 Mo3 O30 99.1(3)
O19 Mo3 O30 149.6(2)
O37 Mo3 O14 94.2(2)
O2 Mo3 O14 160.2(3)
O19 Mo3 O14 82.2(2)
O30 Mo3 O14 72.0(2)
O37 Mo3 O26 162.8(2)
O2 Mo3 O26 90.9(3)
O19 Mo3 O26 73.0(2)
O30 Mo3 O26 83.2(2)
O14 Mo3 O26 70.86(18)
O11 Mo4 O39 105.1(3)
O11 Mo4 O17 95.0(3)
O39 Mo4 O17 102.2(3)
O11 Mo4 O31 99.8(3)
O39 Mo4 O31 99.2(3)
O17 Mo4 O31 149.7(2)
O11 Mo4 O27 163.8(2)
O39 Mo4 O27 88.9(2)
O17 Mo4 O27 73.7(2)
O31 Mo4 O27 85.6(2)
O11 Mo4 O15 95.9(3)
O39 Mo4 O15 158.3(2)
O17 Mo4 O15 80.7(2)
O31 Mo4 O15 71.6(2)
O27 Mo4 O15 71.13(18)
O34 Mo5 O1 106.2(3)
O34 Mo5 O20 99.5(3)
O1 Mo5 O20 103.6(3)
O34 Mo5 O23 98.0(3)
O1 Mo5 O23 95.2(2)
O20 Mo5 O23 149.5(2)
O34 Mo5 O21 94.2(2)
O1 Mo5 O21 157.1(2)
O20 Mo5 O21 82.6(2)
O23 Mo5 O21 71.3(2)
O34 Mo5 O18 164.2(2)
O1 Mo5 O18 89.5(2)
O20 Mo5 O18 74.1(2)
O23 Mo5 O18 82.4(2)
O21 Mo5 O18 70.77(18)
O8 Mo6 O4 106.7(3)
O8 Mo6 O10 103.3(3)
O4 Mo6 O10 98.8(3)
O8 Mo6 O24 96.8(3)
O4 Mo6 O24 98.8(3)
O10 Mo6 O24 148.2(2)
O8 Mo6 O28 158.4(2)
O4 Mo6 O28 93.3(3)
O10 Mo6 O28 81.2(2)
O24 Mo6 O28 71.5(2)
O8 Mo6 O16 90.8(2)
O4 Mo6 O16 162.3(3)
O10 Mo6 O16 74.2(2)
O24 Mo6 O16 81.1(2)
O28 Mo6 O16 69.82(18)
O35 Mo7 O33 106.7(3)
O35 Mo7 O24 100.2(3)
O33 Mo7 O24 103.1(3)
O35 Mo7 O23 99.7(3)
O33 Mo7 O23 95.4(3)
O24 Mo7 O23 147.4(2)
O35 Mo7 O28 161.3(2)
O33 Mo7 O28 91.9(2)
O24 Mo7 O28 73.1(2)
O23 Mo7 O28 79.8(2)
O35 Mo7 O21 91.3(2)
O33 Mo7 O21 159.3(2)
O24 Mo7 O21 83.0(2)
O23 Mo7 O21 71.1(2)
O28 Mo7 O21 70.74(18)
O3 Mo8 O38 105.3(3)
O3 Mo8 O19 99.5(3)
O38 Mo8 O19 105.7(3)
O3 Mo8 O18 94.2(2)
O38 Mo8 O18 98.3(2)
O19 Mo8 O18 147.9(2)
O3 Mo8 O26 97.6(2)
O38 Mo8 O26 156.5(2)
O19 Mo8 O26 75.3(2)
O18 Mo8 O26 74.3(2)
O3 Mo8 O29 165.3(2)
O38 Mo8 O29 86.8(2)
O19 Mo8 O29 84.8(2)
O18 Mo8 O29 75.56(19)
O26 Mo8 O29 69.76(18)
O3 Mo8 Co1 132.9(2)
O38 Mo8 Co1 84.37(19)
O19 Mo8 Co1 122.50(17)
O18 Mo8 Co1 38.82(14)
O26 Mo8 Co1 75.94(14)
O29 Mo8 Co1 38.53(12)
O9 Mo9 O36 104.7(3)
O9 Mo9 O17 99.9(3)
O36 Mo9 O17 103.9(2)
O9 Mo9 O16 93.8(2)
O36 Mo9 O16 102.1(2)
O17 Mo9 O16 146.4(2)
O9 Mo9 O32 165.6(2)
O36 Mo9 O32 87.3(2)
O17 Mo9 O32 84.5(2)
O16 Mo9 O32 75.7(2)
O9 Mo9 O27 99.0(2)
O36 Mo9 O27 156.2(2)
O17 Mo9 O27 73.6(2)
O16 Mo9 O27 74.0(2)
O32 Mo9 O27 69.00(18)
O9 Mo9 Co1 132.37(19)
O36 Mo9 Co1 86.79(18)
O17 Mo9 Co1 122.35(17)
O16 Mo9 Co1 38.78(15)
O32 Mo9 Co1 38.83(12)
O27 Mo9 Co1 75.57(12)
O25 Mo10 O13 105.9(3)
O25 Mo10 O30 102.1(3)
O13 Mo10 O30 98.9(3)
O25 Mo10 O31 96.5(3)
O13 Mo10 O31 101.5(3)
O30 Mo10 O31 147.3(2)
O25 Mo10 O15 160.2(3)
O13 Mo10 O15 91.9(3)
O30 Mo10 O15 83.1(2)
O31 Mo10 O15 71.1(2)
O25 Mo10 O14 93.3(3)
O13 Mo10 O14 160.1(2)
O30 Mo10 O14 71.2(2)
O31 Mo10 O14 81.1(2)
O15 Mo10 O14 70.06(17)
O16 Co1 O32 89.4(2)
O16 Co1 O29 87.3(2)
O32 Co1 O29 84.2(2)
O16 Co1 O21 97.3(2)
O32 Co1 O21 96.0(2)
O29 Co1 O21 175.5(2)
O16 Co1 O28 86.5(2)
O32 Co1 O28 176.0(3)
O29 Co1 O28 95.6(2)
O21 Co1 O28 84.5(2)
O16 Co1 O18 174.7(2)
O32 Co1 O18 86.7(2)
O29 Co1 O18 88.7(2)
O21 Co1 O18 86.8(2)
O28 Co1 O18 97.3(2)
O16 Co1 Co2 87.49(16)
O32 Co1 Co2 41.95(15)
O29 Co1 Co2 42.21(15)
O21 Co1 Co2 137.78(15)
O28 Co1 Co2 137.68(16)
O18 Co1 Co2 87.20(16)
O16 Co1 Mo9 41.08(15)
O32 Co1 Mo9 50.77(17)
O29 Co1 Mo9 95.84(15)
O21 Co1 Mo9 87.71(15)
O28 Co1 Mo9 125.35(17)
O18 Co1 Mo9 136.19(16)
Co2 Co1 Mo9 68.74(3)
O16 Co1 Mo8 135.66(16)
O32 Co1 Mo8 94.96(17)
O29 Co1 Mo8 49.62(16)
O21 Co1 Mo8 125.90(16)
O28 Co1 Mo8 87.92(17)
O18 Co1 Mo8 41.30(15)
Co2 Co1 Mo8 68.09(3)
Mo9 Co1 Mo8 136.83(4)
O32 Co2 O29 84.1(2)
O32 Co2 O27 87.9(2)
O29 Co2 O27 88.2(2)
O32 Co2 O26 88.4(2)
O29 Co2 O26 87.0(2)
O27 Co2 O26 174.2(2)
O32 Co2 O15 95.3(2)
O29 Co2 O15 175.6(2)
O27 Co2 O15 87.4(2)
O26 Co2 O15 97.3(2)
O32 Co2 O14 175.3(3)
O29 Co2 O14 96.1(2)
O27 Co2 O14 96.8(2)
O26 Co2 O14 86.9(2)
O15 Co2 O14 84.9(2)
O32 Co2 Co1 42.04(15)
O29 Co2 Co1 42.03(15)
O27 Co2 Co1 87.08(16)
O26 Co2 Co1 87.18(16)
O15 Co2 Co1 137.12(17)
O14 Co2 Co1 137.95(15)
O32 Co2 Mo1 96.15(17)
O29 Co2 Mo1 49.37(16)
O27 Co2 Mo1 41.21(15)
O26 Co2 Mo1 134.98(15)
O15 Co2 Mo1 126.53(16)
O14 Co2 Mo1 87.47(16)
Co1 Co2 Mo1 68.28(3)
O32 Co2 Mo2 49.49(17)
O29 Co2 Mo2 95.14(16)
O27 Co2 Mo2 136.36(16)
O26 Co2 Mo2 41.15(16)
O15 Co2 Mo2 87.69(15)
O14 Co2 Mo2 125.86(16)
Co1 Co2 Mo2 68.10(3)
Mo1 Co2 Mo2 136.36(4)
O2W Ni1 O3W 93.3(3)
O2W Ni1 O5W 174.8(2)
O3W Ni1 O5W 85.7(3)
O2W Ni1 O6W 86.5(2)
O3W Ni1 O6W 93.8(3)
O5W Ni1 O6W 88.4(2)
O2W Ni1 O4W 90.6(3)
O3W Ni1 O4W 87.4(3)
O5W Ni1 O4W 94.5(3)
O6W Ni1 O4W 177.0(2)
O2W Ni1 O1W 90.4(3)
O3W Ni1 O1W 173.3(3)
O5W Ni1 O1W 91.1(3)
O6W Ni1 O1W 92.0(3)
O4W Ni1 O1W 87.0(3)
Mo1 O10 Mo6 116.1(3)
Co2 O14 Mo3 102.1(2)
Co2 O14 Mo10 102.3(2)
Mo3 O14 Mo10 93.9(2)
Co2 O15 Mo10 102.7(2)
Co2 O15 Mo4 99.9(2)
Mo10 O15 Mo4 94.00(19)
Co1 O16 Mo9 100.1(2)
Co1 O16 Mo1 100.9(2)
Mo9 O16 Mo1 103.7(2)
Co1 O16 Mo6 101.9(2)
Mo9 O16 Mo6 151.8(3)
Mo1 O16 Mo6 89.15(17)
Mo9 O17 Mo4 116.9(3)
Co1 O18 Mo8 99.9(2)
Co1 O18 Mo2 101.6(2)
Mo8 O18 Mo2 102.9(2)
Co1 O18 Mo5 100.9(2)
Mo8 O18 Mo5 152.8(2)
Mo2 O18 Mo5 89.91(17)
Mo8 O19 Mo3 117.0(3)
Mo2 O20 Mo5 115.9(2)
Co1 O21 Mo5 101.5(2)
Co1 O21 Mo7 102.1(2)
Mo5 O21 Mo7 97.07(19)
Mo5 O23 Mo7 115.4(2)
Mo7 O24 Mo6 116.6(3)
Co2 O26 Mo2 100.2(2)
Co2 O26 Mo8 101.2(2)
Mo2 O26 Mo8 102.7(2)
Co2 O26 Mo3 100.1(2)
Mo2 O26 Mo3 153.1(3)
Mo8 O26 Mo3 90.24(18)
Co2 O27 Mo1 100.4(2)
Co2 O27 Mo4 101.5(2)
Mo1 O27 Mo4 151.2(3)
Co2 O27 Mo9 101.0(2)
Mo1 O27 Mo9 102.9(2)
Mo4 O27 Mo9 90.87(18)
Co1 O28 Mo7 102.5(2)
Co1 O28 Mo6 101.7(2)
Mo7 O28 Mo6 92.7(2)
Co2 O29 Co1 95.8(2)
Co2 O29 Mo8 101.8(2)
Co1 O29 Mo8 91.8(2)
Co2 O29 Mo1 92.1(2)
Co1 O29 Mo1 102.6(2)
Mo8 O29 Mo1 158.9(2)
Mo10 O30 Mo3 117.9(3)
Mo10 O31 Mo4 119.3(3)
Co2 O32 Co1 96.0(2)
Co2 O32 Mo2 92.2(2)
Co1 O32 Mo2 102.1(2)
Co2 O32 Mo9 101.9(2)
Co1 O32 Mo9 90.4(2)
Mo2 O32 Mo9 160.1(2)
O40 C1 O41 122.0(8)
O40 C1 C2 123.6(8)
O41 C1 C2 114.4(8)
C3 C2 C1 124.3(9)
C2 C3 C4 126.7(10)
C8 C4 C5 117.3(9)
C8 C4 C3 124.1(9)
C5 C4 C3 118.5(9)
C6 C5 C4 121.0(10)
N1 C6 C5 119.7(10)
C8 C7 N1 120.4(10)
O42 C9 O43 124.3(8)
O42 C9 C10 122.2(8)
O43 C9 C10 113.5(8)
C7 C8 C4 119.1(9)
C11 C10 C9 122.6(8)
C10 C11 C12 125.0(7)
C16 C12 C13 118.9(8)
C16 C12 C11 118.8(7)
C13 C12 C11 122.2(7)
C14 C13 C12 119.6(8)
N2 C14 C13 119.2(8)
N2 C15 C16 118.8(8)
C12 C16 C15 119.3(8)
O44 C17 O45 119.8(11)
O44 C17 C18 138.8(18)
O45 C17 C18 101.4(15)
C19 C18 C17 115.0(14)
C18 C19 C20 126.2(14)
C24 C20 C21 115.5(8)
C24 C20 C19 111.6(10)
C21 C20 C19 132.8(11)
C22 C21 C20 121.9(9)
N3 C22 C21 121.1(8)
N3 C23 C24 120.9(9)
C23 C24 C20 120.3(9)
O46 C25 O47 121.0(8)
O46 C25 C26 126.3(8)
O47 C25 C26 112.6(7)
C27 C26 C25 120.4(8)
C26 C27 C28 125.2(7)
C29 C28 C32 117.6(8)
C29 C28 C27 123.3(7)
C32 C28 C27 119.1(8)
C28 C29 C30 120.5(8)
N4 C30 C29 120.1(9)
N4 C31 C32 121.4(8)
C31 C32 C28 118.4(8)
C6 N1 C7 122.4(10)
C15 N2 C14 124.1(8)
C22 N3 C23 120.3(8)
C31 N4 C30 122.0(8)

loop_
_geom_bond_atom_site_label_1
_geom_bond_atom_site_label_2
_geom_bond_distance
Mo1 O6 1.700(5)
Mo1 O5 1.708(6)
Mo1 O10 1.884(5)
Mo1 O27 2.012(5)
Mo1 O29 2.281(5)
Mo1 O16 2.303(5)
Mo1 Co2 3.0042(11)
Mo2 O12 1.708(5)
Mo2 O7 1.715(5)
Mo2 O20 1.899(5)
Mo2 O26 2.010(5)
Mo2 O18 2.267(5)
Mo2 O32 2.288(6)
Mo2 Co2 3.0065(11)
Mo3 O37 1.699(6)
Mo3 O2 1.702(6)
Mo3 O19 1.933(6)
Mo3 O30 1.936(5)
Mo3 O14 2.239(5)
Mo3 O26 2.330(5)
Mo4 O11 1.711(6)
Mo4 O39 1.712(6)
Mo4 O17 1.931(6)
Mo4 O31 1.918(6)
Mo4 O27 2.271(5)
Mo4 O15 2.284(5)
Mo5 O34 1.705(6)
Mo5 O1 1.700(5)
Mo5 O20 1.916(5)
Mo5 O23 1.996(5)
Mo5 O21 2.257(5)
Mo5 O18 2.310(5)
Mo6 O8 1.707(5)
Mo6 O4 1.702(6)
Mo6 O10 1.932(5)
Mo6 O24 1.956(5)
Mo6 O28 2.279(5)
Mo6 O16 2.309(5)
Mo7 O35 1.706(6)
Mo7 O33 1.714(6)
Mo7 O24 1.896(5)
Mo7 O23 2.008(5)
Mo7 O28 2.253(5)
Mo7 O21 2.258(5)
Mo8 O3 1.699(5)
Mo8 O38 1.715(5)
Mo8 O19 1.888(5)
Mo8 O18 2.005(5)
Mo8 O26 2.266(5)
Mo8 O29 2.281(5)
Mo8 Co1 2.9933(12)
Mo9 O9 1.704(6)
Mo9 O36 1.707(5)
Mo9 O17 1.893(5)
Mo9 O16 1.987(5)
Mo9 O32 2.306(6)
Mo9 O27 2.302(5)
Mo9 Co1 2.9770(11)
Mo10 O25 1.687(6)
Mo10 O13 1.722(6)
Mo10 O30 1.923(5)
Mo10 O31 1.952(6)
Mo10 O15 2.283(6)
Mo10 O14 2.284(5)
Co1 O16 1.894(5)
Co1 O32 1.867(5)
Co1 O29 1.866(5)
Co1 O21 1.945(5)
Co1 O28 1.936(5)
Co1 O18 1.905(5)
Co1 Co2 2.7725(14)
Co2 O32 1.864(5)
Co2 O29 1.872(5)
Co2 O27 1.897(5)
Co2 O26 1.906(5)
Co2 O15 1.937(5)
Co2 O14 1.946(5)
Ni1 O2W 2.038(6)
Ni1 O3W 2.080(6)
Ni1 O5W 2.046(6)
Ni1 O6W 2.062(5)
Ni1 O4W 2.062(6)
Ni1 O1W 2.092(6)
O40 C1 1.218(10)
O41 C1 1.288(10)
O42 C9 1.193(11)
O43 C9 1.313(11)
O44 C17 1.217(18)
O45 C17 1.29(2)
O46 C25 1.209(10)
O47 C25 1.327(10)
C1 C2 1.494(13)
C2 C3 1.318(13)
C3 C4 1.430(13)
C4 C8 1.400(13)
C4 C5 1.400(14)
C5 C6 1.374(17)
C6 N1 1.299(17)
C7 C8 1.366(14)
C7 N1 1.361(14)
C9 C10 1.500(12)
C10 C11 1.301(12)
C11 C12 1.493(11)
C12 C16 1.394(11)
C12 C13 1.401(11)
C13 C14 1.370(11)
C14 N2 1.336(11)
C15 N2 1.331(12)
C15 C16 1.389(12)
C17 C18 1.508(10)
C18 C19 1.279(10)
C19 C20 1.458(10)
C20 C24 1.397(14)
C20 C21 1.401(13)
C21 C22 1.322(14)
C22 N3 1.317(12)
C23 N3 1.350(13)
C23 C24 1.344(14)
C25 C26 1.459(11)
C26 C27 1.337(12)
C27 C28 1.470(11)
C28 C29 1.393(12)
C28 C32 1.407(11)
C29 C30 1.356(12)
C30 N4 1.330(12)
C31 N4 1.313(12)
C31 C32 1.373(13)
